data_4087734
loop_
_publ_author_name
'Melen, Rebecca L.'
'Wilkins, Lewis C.'
'Kariuki, Benson M.'
'Wadepohl, Hubert'
'Gade, Lutz H.'
'Hashmi, A. Stephen K.'
'Stephan, Douglas W.'
'Hansmann, Max M.'

_publ_section_title
;
 Diverging Pathways in the Activation of Allenes with Lewis Acids and
 Bases: Addition, 1,2-Carboboration, and Cyclization
;
_journal_issue 16
_journal_name_full Organometallics
_journal_page_first 4127
_journal_paper_doi 10.1021/acs.organomet.5b00546
_journal_volume 34
_journal_year 2015
_chemical_formula_moiety 'C49 H28 B Cl F15 O P'
_chemical_formula_sum 'C49 H28 B Cl F15 O P'
_chemical_formula_weight 994.94
_space_group_crystal_system monoclinic
_space_group_IT_number 14
_space_group_name_Hall '-P 2yn'
_space_group_name_H-M_alt 'P 1 21/n 1'
_atom_sites_solution_hydrogens geom
_atom_sites_solution_primary difmap
_audit_creation_method SHELXL-2013
_cell_angle_alpha 90
_cell_angle_beta 104.4200(16)
_cell_angle_gamma 90
_cell_formula_units_Z 4
_cell_length_a 13.0092(2)
_cell_length_b 15.1502(2)
_cell_length_c 22.7586(3)
_cell_measurement_reflns_used 9118
_cell_measurement_temperature 151(2)
_cell_measurement_theta_max 74.098
_cell_measurement_theta_min 3.516
_cell_volume 4344.23(11)
_computing_cell_refinement
;
CrysAlisPro, Agilent Technologies,
Version 1.171.37.35g (release 09-12-2014 CrysAlis171 .NET)
(compiled Dec  9 2014,15:38:47)
;
_computing_data_collection
;
CrysAlisPro, Agilent Technologies,
Version 1.171.37.35g (release 09-12-2014 CrysAlis171 .NET)
(compiled Dec  9 2014,15:38:47)
;
_computing_data_reduction
;
CrysAlisPro, Agilent Technologies,
Version 1.171.37.35g (release 09-12-2014 CrysAlis171 .NET)
(compiled Dec  9 2014,15:38:47)
;
_computing_molecular_graphics 'XP, SHELXTL'
_computing_publication_material 'XCIF, SHELXTL'
_computing_structure_refinement 'SHELXL-2013 (Sheldrick, 2013)'
_computing_structure_solution 'SHELXS, SHELXTL'
_diffrn_ambient_temperature 151(2)
_diffrn_measured_fraction_theta_full 0.998
_diffrn_measured_fraction_theta_max 0.971
_diffrn_measurement_device_type 'Agilent SuperNova with CCD detector'
_diffrn_measurement_method 'omega scans'
_diffrn_radiation_type CuK\a
_diffrn_radiation_wavelength 1.54184
_diffrn_reflns_av_R_equivalents 0.0165
_diffrn_reflns_av_unetI/netI 0.0224
_diffrn_reflns_Laue_measured_fraction_full 0.998
_diffrn_reflns_Laue_measured_fraction_max 0.971
_diffrn_reflns_limit_h_max 16
_diffrn_reflns_limit_h_min -14
_diffrn_reflns_limit_k_max 18
_diffrn_reflns_limit_k_min -16
_diffrn_reflns_limit_l_max 28
_diffrn_reflns_limit_l_min -25
_diffrn_reflns_number 17446
_diffrn_reflns_point_group_measured_fraction_full 0.998
_diffrn_reflns_point_group_measured_fraction_max 0.971
_diffrn_reflns_theta_full 67.684
_diffrn_reflns_theta_max 74.120
_diffrn_reflns_theta_min 3.540
_diffrn_source 'sealed tube'
_exptl_absorpt_coefficient_mu 2.059
_exptl_absorpt_correction_T_max 0.992
_exptl_absorpt_correction_T_min 0.980
_exptl_absorpt_correction_type gaussian
_exptl_absorpt_process_details
;
CrysAlisPro, Agilent Technologies,
Version 1.171.37.35g (release 09-12-2014 CrysAlis171 .NET)
(compiled Dec  9 2014,15:38:47)
Numerical absorption correction based on gaussian integration over
a multifaceted crystal model. Empirical absorption correction using spherical harmonics, implemented in SCALE3 ABSPACK scaling algorithm.
;
_exptl_crystal_colour colourless
_exptl_crystal_density_diffrn 1.521
_exptl_crystal_description block
_exptl_crystal_F_000 2008
_exptl_crystal_size_max 0.190
_exptl_crystal_size_mid 0.130
_exptl_crystal_size_min 0.070
_refine_diff_density_max 0.259
_refine_diff_density_min -0.343
_refine_diff_density_rms 0.040
_refine_ls_extinction_method none
_refine_ls_goodness_of_fit_ref 1.032
_refine_ls_hydrogen_treatment constr
_refine_ls_matrix_type full
_refine_ls_number_parameters 613
_refine_ls_number_reflns 8580
_refine_ls_number_restraints 0
_refine_ls_restrained_S_all 1.032
_refine_ls_R_factor_all 0.0373
_refine_ls_R_factor_gt 0.0312
_refine_ls_shift/su_max 0.001
_refine_ls_shift/su_mean 0.000
_refine_ls_structure_factor_coef Fsqd
_refine_ls_weighting_details 'w=1/[\s^2^(Fo^2^)+(0.0384P)^2^+1.4381P] where P=(Fo^2^+2Fc^2^)/3'
_refine_ls_weighting_scheme calc
_refine_ls_wR_factor_gt 0.0775
_refine_ls_wR_factor_ref 0.0820
_reflns_Friedel_coverage 0.000
_reflns_number_gt 7480
_reflns_number_total 8580
_reflns_threshold_expression 'I > 2\s(I)'
_cod_data_source_file cmpd_2k.cif
_cod_data_source_block 2k
_cod_original_cell_volume 4344.22(12)
_cod_original_sg_symbol_H-M 'P 21/n'
_cod_database_code 4087734
_shelx_space_group_comment
;
The symmetry employed for this shelxl refinement is uniquely defined
by the following loop, which should always be used as a source of
symmetry information in preference to the above space-group names.
They are only intended as comments.
;
_shelx_estimated_absorpt_t_min 0.696
_shelx_estimated_absorpt_t_max 0.869
_shelxl_version_number 2013-3

loop_
_space_group_symop_operation_xyz
'x, y, z'
'-x+1/2, y+1/2, -z+1/2'
'-x, -y, -z'
'x-1/2, -y-1/2, z-1/2'

loop_
_atom_site_label
_atom_site_type_symbol
_atom_site_fract_x
_atom_site_fract_y
_atom_site_fract_z
_atom_site_U_iso_or_equiv
_atom_site_adp_type
_atom_site_occupancy
_atom_site_site_symmetry_order
_atom_site_calc_flag
_atom_site_refinement_flags_posn
_atom_site_refinement_flags_adp
P1 P 0.07489(3) 0.21058(2) 0.24755(2) 0.02085(8) Uani 1 1 d . .
Cl1 Cl 0.07425(4) 0.66085(3) 0.01740(2) 0.05438(13) Uani 1 1 d . .
O1 O 0.37255(7) 0.35488(6) 0.17048(4) 0.02251(19) Uani 1 1 d . .
B1 B 0.45396(12) 0.28549(10) 0.19374(7) 0.0217(3) Uani 1 1 d . .
C11 C 0.49142(10) 0.27988(9) 0.26867(6) 0.0228(3) Uani 1 1 d . .
C12 C 0.57399(11) 0.22380(9) 0.29645(6) 0.0265(3) Uani 1 1 d . .
F12 F 0.61690(7) 0.17031(6) 0.26115(4) 0.03402(19) Uani 1 1 d . .
C13 C 0.61673(12) 0.21813(10) 0.35813(7) 0.0303(3) Uani 1 1 d . .
F13 F 0.69621(8) 0.16204(7) 0.38169(4) 0.0419(2) Uani 1 1 d . .
C14 C 0.57760(12) 0.27219(10) 0.39633(7) 0.0308(3) Uani 1 1 d . .
F14 F 0.62078(8) 0.27009(7) 0.45631(4) 0.0416(2) Uani 1 1 d . .
C15 C 0.49561(12) 0.32870(10) 0.37181(6) 0.0284(3) Uani 1 1 d . .
F15 F 0.45455(8) 0.38048(6) 0.40803(4) 0.0388(2) Uani 1 1 d . .
C16 C 0.45544(11) 0.33238(9) 0.30932(6) 0.0243(3) Uani 1 1 d . .
F16 F 0.37718(7) 0.39215(5) 0.29002(4) 0.03007(18) Uani 1 1 d . .
C21 C 0.55939(11) 0.32205(9) 0.17262(6) 0.0237(3) Uani 1 1 d . .
C22 C 0.58965(11) 0.40957(9) 0.18416(7) 0.0266(3) Uani 1 1 d . .
F22 F 0.53890(7) 0.46106(6) 0.21660(4) 0.0345(2) Uani 1 1 d . .
C23 C 0.67129(12) 0.45035(10) 0.16566(7) 0.0321(3) Uani 1 1 d . .
F23 F 0.69403(8) 0.53573(6) 0.17866(5) 0.0465(2) Uani 1 1 d . .
C24 C 0.72946(11) 0.40195(11) 0.13428(7) 0.0341(3) Uani 1 1 d . .
F24 F 0.80986(8) 0.43946(8) 0.11602(5) 0.0480(3) Uani 1 1 d . .
C25 C 0.70647(11) 0.31400(11) 0.12357(7) 0.0316(3) Uani 1 1 d . .
F25 F 0.76452(7) 0.26514(7) 0.09445(5) 0.0446(2) Uani 1 1 d . .
C26 C 0.62377(11) 0.27608(10) 0.14300(6) 0.0266(3) Uani 1 1 d . .
F26 F 0.60848(7) 0.18903(6) 0.13069(4) 0.0362(2) Uani 1 1 d . .
C31 C 0.40892(10) 0.19190(9) 0.15967(6) 0.0229(3) Uani 1 1 d . .
C32 C 0.38646(11) 0.18694(10) 0.09659(6) 0.0267(3) Uani 1 1 d . .
F32 F 0.40121(7) 0.25847(6) 0.06426(4) 0.0348(2) Uani 1 1 d . .
C33 C 0.35231(12) 0.11153(11) 0.06359(7) 0.0332(3) Uani 1 1 d . .
F33 F 0.33543(9) 0.11115(8) 0.00280(4) 0.0505(3) Uani 1 1 d . .
C34 C 0.33590(12) 0.03581(10) 0.09327(8) 0.0350(3) Uani 1 1 d . .
F34 F 0.30350(9) -0.03857(7) 0.06220(5) 0.0524(3) Uani 1 1 d . .
C35 C 0.35209(12) 0.03750(9) 0.15531(7) 0.0310(3) Uani 1 1 d . .
F35 F 0.33214(8) -0.03486(6) 0.18491(5) 0.0441(2) Uani 1 1 d . .
C36 C 0.38733(11) 0.11442(9) 0.18638(6) 0.0255(3) Uani 1 1 d . .
F36 F 0.39869(7) 0.11009(6) 0.24723(4) 0.03407(19) Uani 1 1 d . .
C41 C 0.21229(10) 0.42370(9) 0.12880(6) 0.0219(3) Uani 1 1 d . .
C42 C 0.21525(12) 0.42974(10) 0.06805(6) 0.0293(3) Uani 1 1 d . .
H42 H 0.2486 0.3845 0.0505 0.035 Uiso 1 1 calc R U
C43 C 0.16979(14) 0.50134(11) 0.03311(7) 0.0361(3) Uani 1 1 d . .
H43 H 0.1709 0.5050 -0.0084 0.043 Uiso 1 1 calc R U
C44 C 0.12299(13) 0.56707(10) 0.05923(7) 0.0336(3) Uani 1 1 d . .
C45 C 0.11665(12) 0.56179(10) 0.11914(7) 0.0314(3) Uani 1 1 d . .
H45 H 0.0822 0.6068 0.1362 0.038 Uiso 1 1 calc R U
C46 C 0.16160(11) 0.48965(9) 0.15367(6) 0.0256(3) Uani 1 1 d . .
H46 H 0.1578 0.4852 0.1947 0.031 Uiso 1 1 calc R U
C48 C 0.26890(10) 0.35068(8) 0.16755(6) 0.0205(2) Uani 1 1 d . .
C49 C 0.22273(10) 0.29151(9) 0.19747(6) 0.0213(3) Uani 1 1 d . .
H49 H 0.2687 0.2532 0.2251 0.026 Uiso 1 1 calc R U
C50 C 0.10848(10) 0.28097(9) 0.19119(6) 0.0222(3) Uani 1 1 d . .
C51 C 0.02869(11) 0.30553(10) 0.14487(7) 0.0308(3) Uani 1 1 d . .
H51A H 0.0432 0.3336 0.1105 0.037 Uiso 1 1 calc R U
H51B H -0.0426 0.2949 0.1463 0.037 Uiso 1 1 calc R U
C61 C 0.03300(11) 0.08297(9) 0.15948(6) 0.0258(3) Uani 1 1 d . .
C62 C 0.07824(12) 0.10506(10) 0.11211(7) 0.0299(3) Uani 1 1 d . .
H62 H 0.1496 0.1252 0.1209 0.036 Uiso 1 1 calc R U
C63 C 0.02059(14) 0.09804(12) 0.05244(7) 0.0374(3) Uani 1 1 d . .
H63 H 0.0523 0.1130 0.0204 0.045 Uiso 1 1 calc R U
C64 C -0.08358(14) 0.06914(13) 0.03953(7) 0.0425(4) Uani 1 1 d . .
H64 H -0.1238 0.0652 -0.0014 0.051 Uiso 1 1 calc R U
C65 C -0.12901(13) 0.04614(12) 0.08599(8) 0.0406(4) Uani 1 1 d . .
H65 H -0.2003 0.0259 0.0769 0.049 Uiso 1 1 calc R U
C66 C -0.07105(12) 0.05247(10) 0.14603(7) 0.0321(3) Uani 1 1 d . .
H66 H -0.1025 0.0360 0.1779 0.039 Uiso 1 1 calc R U
C67 C 0.09509(11) 0.09798(9) 0.22413(6) 0.0253(3) Uani 1 1 d . .
H67A H 0.1715 0.0879 0.2275 0.030 Uiso 1 1 calc R U
H67B H 0.0716 0.0556 0.2512 0.030 Uiso 1 1 calc R U
C71 C 0.11772(11) 0.19689(10) 0.37415(6) 0.0274(3) Uani 1 1 d . .
C72 C 0.09026(17) 0.25629(12) 0.41390(8) 0.0474(4) Uani 1 1 d . .
H72 H 0.0990 0.3178 0.4086 0.057 Uiso 1 1 calc R U
C73 C 0.0501(2) 0.22694(15) 0.46144(9) 0.0619(6) Uani 1 1 d . .
H73 H 0.0325 0.2683 0.4888 0.074 Uiso 1 1 calc R U
C74 C 0.03565(17) 0.13835(15) 0.46909(8) 0.0532(5) Uani 1 1 d . .
H74 H 0.0070 0.1183 0.5012 0.064 Uiso 1 1 calc R U
C75 C 0.06298(15) 0.07848(13) 0.42986(8) 0.0443(4) Uani 1 1 d . .
H75 H 0.0533 0.0171 0.4352 0.053 Uiso 1 1 calc R U
C76 C 0.10466(13) 0.10755(11) 0.38258(7) 0.0339(3) Uani 1 1 d . .
H76 H 0.1242 0.0660 0.3560 0.041 Uiso 1 1 calc R U
C77 C 0.16128(11) 0.23110(10) 0.32261(6) 0.0268(3) Uani 1 1 d . .
H77A H 0.2309 0.2030 0.3251 0.032 Uiso 1 1 calc R U
H77B H 0.1732 0.2955 0.3278 0.032 Uiso 1 1 calc R U
C81 C -0.09352(11) 0.30282(10) 0.27921(7) 0.0296(3) Uani 1 1 d . .
C82 C -0.07273(13) 0.38756(11) 0.26209(8) 0.0357(3) Uani 1 1 d . .
H82 H -0.0363 0.3955 0.2311 0.043 Uiso 1 1 calc R U
C83 C -0.10445(13) 0.46090(12) 0.28972(10) 0.0457(4) Uani 1 1 d . .
H83 H -0.0894 0.5186 0.2777 0.055 Uiso 1 1 calc R U
C84 C -0.15754(16) 0.45013(15) 0.33445(11) 0.0593(6) Uani 1 1 d . .
H84 H -0.1796 0.5002 0.3532 0.071 Uiso 1 1 calc R U
C85 C -0.1785(2) 0.36642(17) 0.35186(12) 0.0713(7) Uani 1 1 d . .
H85 H -0.2149 0.3588 0.3829 0.086 Uiso 1 1 calc R U
C86 C -0.14674(17) 0.29287(14) 0.32438(10) 0.0522(5) Uani 1 1 d . .
H86 H -0.1617 0.2354 0.3367 0.063 Uiso 1 1 calc R U
C87 C -0.06296(11) 0.22029(10) 0.24959(6) 0.0264(3) Uani 1 1 d . .
H87A H -0.1072 0.2176 0.2074 0.032 Uiso 1 1 calc R U
H87B H -0.0813 0.1683 0.2713 0.032 Uiso 1 1 calc R U

loop_
_atom_site_aniso_label
_atom_site_aniso_U_11
_atom_site_aniso_U_22
_atom_site_aniso_U_33
_atom_site_aniso_U_23
_atom_site_aniso_U_13
_atom_site_aniso_U_12
P1 0.02015(15) 0.02441(16) 0.01965(15) 0.00209(12) 0.00807(12) -0.00209(12)
Cl1 0.0737(3) 0.0449(2) 0.0412(2) 0.01914(19) 0.0079(2) 0.0217(2)
O1 0.0213(4) 0.0223(4) 0.0269(5) 0.0017(4) 0.0116(4) -0.0013(4)
B1 0.0222(7) 0.0209(7) 0.0244(7) -0.0009(5) 0.0105(6) -0.0009(5)
C11 0.0233(6) 0.0216(6) 0.0254(6) -0.0014(5) 0.0096(5) -0.0034(5)
C12 0.0266(7) 0.0257(7) 0.0292(7) -0.0037(5) 0.0105(5) 0.0001(5)
F12 0.0349(5) 0.0340(4) 0.0341(4) -0.0053(4) 0.0104(4) 0.0107(4)
C13 0.0272(7) 0.0300(7) 0.0323(7) 0.0010(6) 0.0046(6) 0.0019(6)
F13 0.0383(5) 0.0458(5) 0.0381(5) 0.0041(4) 0.0026(4) 0.0141(4)
C14 0.0323(7) 0.0346(8) 0.0239(7) -0.0016(6) 0.0040(6) -0.0053(6)
F14 0.0447(5) 0.0522(6) 0.0238(4) -0.0025(4) 0.0006(4) 0.0008(4)
C15 0.0328(7) 0.0283(7) 0.0260(7) -0.0065(5) 0.0110(6) -0.0028(6)
F15 0.0490(5) 0.0426(5) 0.0267(4) -0.0101(4) 0.0129(4) 0.0066(4)
C16 0.0246(6) 0.0224(6) 0.0272(7) -0.0015(5) 0.0089(5) -0.0012(5)
F16 0.0326(4) 0.0293(4) 0.0290(4) -0.0047(3) 0.0091(3) 0.0073(3)
C21 0.0219(6) 0.0264(7) 0.0245(6) -0.0002(5) 0.0090(5) -0.0005(5)
C22 0.0239(6) 0.0273(7) 0.0312(7) -0.0007(5) 0.0115(5) -0.0004(5)
F22 0.0339(4) 0.0261(4) 0.0490(5) -0.0099(4) 0.0209(4) -0.0038(3)
C23 0.0281(7) 0.0286(7) 0.0407(8) 0.0037(6) 0.0106(6) -0.0051(6)
F23 0.0399(5) 0.0300(5) 0.0736(7) 0.0022(5) 0.0216(5) -0.0121(4)
C24 0.0220(7) 0.0463(9) 0.0371(8) 0.0086(7) 0.0130(6) -0.0048(6)
F24 0.0314(5) 0.0626(7) 0.0575(6) 0.0117(5) 0.0250(4) -0.0092(5)
C25 0.0214(6) 0.0460(9) 0.0302(7) -0.0020(6) 0.0119(6) 0.0038(6)
F25 0.0285(5) 0.0642(6) 0.0478(5) -0.0119(5) 0.0224(4) 0.0029(4)
C26 0.0230(6) 0.0296(7) 0.0285(7) -0.0032(6) 0.0087(5) 0.0005(5)
F26 0.0329(4) 0.0312(4) 0.0491(5) -0.0123(4) 0.0193(4) 0.0007(4)
C31 0.0206(6) 0.0239(6) 0.0261(6) -0.0019(5) 0.0098(5) -0.0004(5)
C32 0.0265(7) 0.0279(7) 0.0276(7) -0.0010(6) 0.0100(5) -0.0001(5)
F32 0.0436(5) 0.0384(5) 0.0249(4) 0.0018(4) 0.0133(4) -0.0042(4)
C33 0.0320(8) 0.0401(8) 0.0267(7) -0.0099(6) 0.0056(6) 0.0023(6)
F33 0.0638(7) 0.0574(6) 0.0272(5) -0.0152(4) 0.0058(4) -0.0013(5)
C34 0.0297(7) 0.0274(7) 0.0430(9) -0.0135(6) 0.0002(6) -0.0005(6)
F34 0.0540(6) 0.0334(5) 0.0591(7) -0.0221(5) -0.0060(5) -0.0025(4)
C35 0.0271(7) 0.0214(6) 0.0424(8) 0.0000(6) 0.0048(6) -0.0015(5)
F35 0.0480(6) 0.0227(4) 0.0571(6) 0.0037(4) 0.0050(5) -0.0091(4)
C36 0.0235(6) 0.0261(7) 0.0271(7) -0.0005(5) 0.0068(5) -0.0007(5)
F36 0.0457(5) 0.0295(4) 0.0281(4) 0.0035(3) 0.0113(4) -0.0092(4)
C41 0.0228(6) 0.0224(6) 0.0219(6) 0.0012(5) 0.0081(5) -0.0025(5)
C42 0.0366(8) 0.0299(7) 0.0242(7) 0.0008(6) 0.0129(6) 0.0022(6)
C43 0.0475(9) 0.0392(8) 0.0223(7) 0.0062(6) 0.0103(6) 0.0024(7)
C44 0.0375(8) 0.0312(7) 0.0302(7) 0.0079(6) 0.0049(6) 0.0046(6)
C45 0.0344(8) 0.0292(7) 0.0311(7) 0.0010(6) 0.0088(6) 0.0067(6)
C46 0.0286(7) 0.0265(7) 0.0234(6) 0.0010(5) 0.0097(5) 0.0022(5)
C48 0.0217(6) 0.0220(6) 0.0197(6) -0.0022(5) 0.0085(5) 0.0002(5)
C49 0.0208(6) 0.0232(6) 0.0211(6) 0.0024(5) 0.0073(5) 0.0007(5)
C50 0.0232(6) 0.0236(6) 0.0224(6) 0.0018(5) 0.0102(5) -0.0015(5)
C51 0.0238(7) 0.0393(8) 0.0296(7) 0.0095(6) 0.0069(6) -0.0039(6)
C61 0.0295(7) 0.0234(6) 0.0250(7) -0.0004(5) 0.0078(5) -0.0006(5)
C62 0.0303(7) 0.0337(7) 0.0276(7) -0.0027(6) 0.0105(6) -0.0035(6)
C63 0.0442(9) 0.0453(9) 0.0244(7) -0.0022(6) 0.0118(6) -0.0057(7)
C64 0.0441(9) 0.0541(10) 0.0258(7) -0.0051(7) 0.0022(7) -0.0065(8)
C65 0.0326(8) 0.0502(10) 0.0370(8) -0.0072(7) 0.0051(6) -0.0113(7)
C66 0.0333(8) 0.0340(8) 0.0309(7) -0.0020(6) 0.0114(6) -0.0073(6)
C67 0.0283(7) 0.0246(6) 0.0242(6) 0.0022(5) 0.0088(5) -0.0014(5)
C71 0.0289(7) 0.0335(7) 0.0205(6) 0.0010(5) 0.0072(5) -0.0019(6)
C72 0.0774(13) 0.0378(9) 0.0341(8) -0.0048(7) 0.0274(9) -0.0055(9)
C73 0.0975(17) 0.0595(12) 0.0425(10) -0.0041(9) 0.0437(11) 0.0030(12)
C74 0.0630(12) 0.0700(13) 0.0351(9) 0.0119(9) 0.0278(9) -0.0037(10)
C75 0.0534(10) 0.0447(9) 0.0369(9) 0.0143(7) 0.0155(8) -0.0054(8)
C76 0.0422(8) 0.0333(8) 0.0281(7) 0.0053(6) 0.0122(6) 0.0022(6)
C77 0.0268(7) 0.0311(7) 0.0225(6) 0.0004(5) 0.0060(5) -0.0056(6)
C81 0.0212(6) 0.0360(8) 0.0333(7) -0.0053(6) 0.0097(6) -0.0035(6)
C82 0.0312(8) 0.0347(8) 0.0437(9) 0.0001(7) 0.0137(7) 0.0016(6)
C83 0.0313(8) 0.0361(9) 0.0689(12) -0.0093(8) 0.0106(8) 0.0005(7)
C84 0.0431(10) 0.0567(12) 0.0855(16) -0.0356(11) 0.0301(10) -0.0075(9)
C85 0.0779(15) 0.0716(15) 0.0864(17) -0.0330(13) 0.0618(14) -0.0189(12)
C86 0.0593(12) 0.0501(11) 0.0618(12) -0.0147(9) 0.0425(10) -0.0158(9)
C87 0.0220(6) 0.0304(7) 0.0293(7) 0.0008(6) 0.0111(5) -0.0046(5)

loop_
_atom_type_symbol
_atom_type_description
_atom_type_scat_dispersion_real
_atom_type_scat_dispersion_imag
_atom_type_scat_source
C C 0.0181 0.0091 'International Tables Vol C Tables 4.2.6.8 and 6.1.1.4'
H H 0.0000 0.0000 'International Tables Vol C Tables 4.2.6.8 and 6.1.1.4'
O O 0.0492 0.0322 'International Tables Vol C Tables 4.2.6.8 and 6.1.1.4'
F F 0.0727 0.0534 'International Tables Vol C Tables 4.2.6.8 and 6.1.1.4'
P P 0.2955 0.4335 'International Tables Vol C Tables 4.2.6.8 and 6.1.1.4'
B B 0.0090 0.0039 'International Tables Vol C Tables 4.2.6.8 and 6.1.1.4'
Cl Cl 0.3639 0.7018 'International Tables Vol C Tables 4.2.6.8 and 6.1.1.4'

loop_
_geom_angle_atom_site_label_1
_geom_angle_atom_site_label_2
_geom_angle_atom_site_label_3
_geom_angle
C50 P1 C87 112.76(6)
C50 P1 C77 111.33(6)
C87 P1 C77 110.21(7)
C50 P1 C67 105.48(6)
C87 P1 C67 107.38(7)
C77 P1 C67 109.45(7)
C48 O1 B1 127.07(10)
O1 B1 C31 107.50(11)
O1 B1 C11 113.74(11)
C31 B1 C11 114.74(11)
O1 B1 C21 103.12(10)
C31 B1 C21 111.91(10)
C11 B1 C21 105.27(11)
C16 C11 C12 113.42(12)
C16 C11 B1 126.60(12)
C12 C11 B1 119.70(12)
F12 C12 C13 116.45(13)
F12 C12 C11 118.74(12)
C13 C12 C11 124.81(13)
F13 C13 C12 121.44(13)
F13 C13 C14 119.47(13)
C12 C13 C14 119.08(14)
F14 C14 C15 120.96(14)
F14 C14 C13 120.02(14)
C15 C14 C13 119.01(13)
F15 C15 C14 120.19(13)
F15 C15 C16 119.99(13)
C14 C15 C16 119.82(13)
F16 C16 C11 121.30(12)
F16 C16 C15 114.88(12)
C11 C16 C15 123.82(13)
C26 C21 C22 113.22(12)
C26 C21 B1 128.08(12)
C22 C21 B1 118.69(12)
F22 C22 C23 115.13(13)
F22 C22 C21 119.96(12)
C23 C22 C21 124.90(13)
F23 C23 C24 120.56(13)
F23 C23 C22 120.48(14)
C24 C23 C22 118.95(14)
F24 C24 C25 120.46(14)
F24 C24 C23 120.45(15)
C25 C24 C23 119.06(13)
F25 C25 C24 119.83(13)
F25 C25 C26 120.34(14)
C24 C25 C26 119.83(14)
F26 C26 C25 115.09(12)
F26 C26 C21 121.00(12)
C25 C26 C21 123.91(14)
C36 C31 C32 113.18(12)
C36 C31 B1 127.56(12)
C32 C31 B1 119.25(12)
F32 C32 C33 116.00(13)
F32 C32 C31 119.76(12)
C33 C32 C31 124.21(14)
F33 C33 C34 119.74(14)
F33 C33 C32 120.77(15)
C34 C33 C32 119.49(14)
F34 C34 C33 120.59(15)
F34 C34 C35 120.31(15)
C33 C34 C35 119.10(13)
F35 C35 C34 119.98(13)
F35 C35 C36 120.81(14)
C34 C35 C36 119.20(14)
F36 C36 C35 114.81(12)
F36 C36 C31 120.48(12)
C35 C36 C31 124.70(13)
C46 C41 C42 119.23(13)
C46 C41 C48 120.42(11)
C42 C41 C48 120.23(12)
C43 C42 C41 120.40(14)
C43 C42 H42 119.8
C41 C42 H42 119.8
C44 C43 C42 119.28(14)
C44 C43 H43 120.4
C42 C43 H43 120.4
C43 C44 C45 121.54(14)
C43 C44 Cl1 119.63(12)
C45 C44 Cl1 118.80(12)
C46 C45 C44 118.80(14)
C46 C45 H45 120.6
C44 C45 H45 120.6
C45 C46 C41 120.69(13)
C45 C46 H46 119.7
C41 C46 H46 119.7
O1 C48 C49 125.16(12)
O1 C48 C41 109.78(11)
C49 C48 C41 125.01(12)
C48 C49 C50 126.10(12)
C48 C49 H49 116.9
C50 C49 H49 116.9
C51 C50 C49 128.08(12)
C51 C50 P1 116.61(10)
C49 C50 P1 114.48(10)
C50 C51 H51A 120.0
C50 C51 H51B 120.0
H51A C51 H51B 120.0
C66 C61 C62 119.06(13)
C66 C61 C67 121.34(13)
C62 C61 C67 119.48(13)
C63 C62 C61 120.79(14)
C63 C62 H62 119.6
C61 C62 H62 119.6
C62 C63 C64 119.73(15)
C62 C63 H63 120.1
C64 C63 H63 120.1
C65 C64 C63 120.08(15)
C65 C64 H64 120.0
C63 C64 H64 120.0
C64 C65 C66 120.36(15)
C64 C65 H65 119.8
C66 C65 H65 119.8
C65 C66 C61 119.96(14)
C65 C66 H66 120.0
C61 C66 H66 120.0
C61 C67 P1 110.16(10)
C61 C67 H67A 109.6
P1 C67 H67A 109.6
C61 C67 H67B 109.6
P1 C67 H67B 109.6
H67A C67 H67B 108.1
C76 C71 C72 119.00(14)
C76 C71 C77 121.63(13)
C72 C71 C77 119.37(14)
C71 C72 C73 120.67(17)
C71 C72 H72 119.7
C73 C72 H72 119.7
C74 C73 C72 120.17(18)
C74 C73 H73 119.9
C72 C73 H73 119.9
C73 C74 C75 119.70(16)
C73 C74 H74 120.1
C75 C74 H74 120.1
C74 C75 C76 120.33(17)
C74 C75 H75 119.8
C76 C75 H75 119.8
C71 C76 C75 120.13(16)
C71 C76 H76 119.9
C75 C76 H76 119.9
C71 C77 P1 113.89(10)
C71 C77 H77A 108.8
P1 C77 H77A 108.8
C71 C77 H77B 108.8
P1 C77 H77B 108.8
H77A C77 H77B 107.7
C86 C81 C82 118.57(15)
C86 C81 C87 118.34(15)
C82 C81 C87 123.08(13)
C81 C82 C83 120.81(16)
C81 C82 H82 119.6
C83 C82 H82 119.6
C84 C83 C82 120.07(18)
C84 C83 H83 120.0
C82 C83 H83 120.0
C83 C84 C85 119.63(18)
C83 C84 H84 120.2
C85 C84 H84 120.2
C84 C85 C86 120.48(19)
C84 C85 H85 119.8
C86 C85 H85 119.8
C81 C86 C85 120.44(19)
C81 C86 H86 119.8
C85 C86 H86 119.8
C81 C87 P1 116.63(10)
C81 C87 H87A 108.1
P1 C87 H87A 108.1
C81 C87 H87B 108.1
P1 C87 H87B 108.1
H87A C87 H87B 107.3

loop_
_geom_bond_atom_site_label_1
_geom_bond_atom_site_label_2
_geom_bond_distance
P1 C50 1.8036(13)
P1 C87 1.8115(14)
P1 C77 1.8226(14)
P1 C67 1.8256(14)
Cl1 C44 1.7397(15)
O1 C48 1.3349(16)
O1 B1 1.4925(17)
B1 C31 1.6519(19)
B1 C11 1.655(2)
B1 C21 1.6575(19)
C11 C16 1.3870(19)
C11 C12 1.392(2)
C12 F12 1.3555(16)
C12 C13 1.378(2)
C13 F13 1.3425(17)
C13 C14 1.380(2)
C14 F14 1.3409(17)
C14 C15 1.373(2)
C15 F15 1.3414(16)
C15 C16 1.389(2)
C16 F16 1.3514(16)
C21 C26 1.3865(19)
C21 C22 1.389(2)
C22 F22 1.3536(16)
C22 C23 1.382(2)
C23 F23 1.3434(18)
C23 C24 1.375(2)
C24 F24 1.3440(17)
C24 C25 1.374(2)
C25 F25 1.3441(17)
C25 C26 1.386(2)
C26 F26 1.3526(17)
C31 C36 1.3825(19)
C31 C32 1.3938(19)
C32 F32 1.3503(17)
C32 C33 1.379(2)
C33 F33 1.3456(18)
C33 C34 1.375(2)
C34 F34 1.3413(17)
C34 C35 1.375(2)
C35 F35 1.3454(18)
C35 C36 1.381(2)
C36 F36 1.3573(16)
C41 C46 1.3926(19)
C41 C42 1.3956(18)
C41 C48 1.4902(18)
C42 C43 1.387(2)
C42 H42 0.9500
C43 C44 1.377(2)
C43 H43 0.9500
C44 C45 1.389(2)
C45 C46 1.387(2)
C45 H45 0.9500
C46 H46 0.9500
C48 C49 1.3534(18)
C49 C50 1.4660(18)
C49 H49 0.9500
C50 C51 1.335(2)
C51 H51A 0.9500
C51 H51B 0.9500
C61 C66 1.390(2)
C61 C62 1.392(2)
C61 C67 1.5091(19)
C62 C63 1.382(2)
C62 H62 0.9500
C63 C64 1.384(2)
C63 H63 0.9500
C64 C65 1.378(2)
C64 H64 0.9500
C65 C66 1.390(2)
C65 H65 0.9500
C66 H66 0.9500
C67 H67A 0.9900
C67 H67B 0.9900
C71 C76 1.383(2)
C71 C72 1.384(2)
C71 C77 1.5155(19)
C72 C73 1.387(3)
C72 H72 0.9500
C73 C74 1.372(3)
C73 H73 0.9500
C74 C75 1.380(3)
C74 H74 0.9500
C75 C76 1.392(2)
C75 H75 0.9500
C76 H76 0.9500
C77 H77A 0.9900
C77 H77B 0.9900
C81 C86 1.383(2)
C81 C82 1.388(2)
C81 C87 1.520(2)
C82 C83 1.389(2)
C82 H82 0.9500
C83 C84 1.375(3)
C83 H83 0.9500
C84 C85 1.376(3)
C84 H84 0.9500
C85 C86 1.390(3)
C85 H85 0.9500
C86 H86 0.9500
C87 H87A 0.9900
C87 H87B 0.9900
